data_7063679
loop_
_publ_author_name
'Pan, Cheng-Yen'
'Grinalds, Nathan J.'
'Ghiviriga, Ion'
'Abboud, Khalil A.'
'Xue, Jiangeng'
'Castellano, Ronald K.'

_publ_section_title
;
 Diagnosing the role of hydrogen bonding in the organization, aggregation,
 and optical properties of phthalhydrazide-functionalized molecules in
 solution and solid state
;
_journal_issue 13
_journal_name_full 'New Journal of Chemistry'
_journal_page_first 5330
_journal_page_last 5345
_journal_paper_doi 10.1039/D4NJ05529B
_journal_volume 49
_journal_year 2025
_chemical_formula_sum 'C33 H41 N5 O3 S2'
_chemical_formula_weight 619.83
_space_group_crystal_system monoclinic
_space_group_IT_number 15
_space_group_name_Hall '-C 2yc'
_space_group_name_H-M_alt 'C 1 2/c 1'
_atom_sites_solution_hydrogens mixed
_atom_sites_solution_primary direct
_atom_sites_solution_secondary difmap
_audit_creation_method SHELXL-2018/3
_audit_update_record
;
2024-10-10 deposited with the CCDC.	2025-02-13 downloaded from the CCDC.
;
_cell_angle_alpha 90
_cell_angle_beta 104.711(5)
_cell_angle_gamma 90
_cell_formula_units_Z 8
_cell_length_a 33.974(8)
_cell_length_b 5.0398(10)
_cell_length_c 38.358(9)
_cell_measurement_reflns_used 9803
_cell_measurement_temperature 100(2)
_cell_measurement_theta_max 31.67
_cell_measurement_theta_min 2.20
_cell_volume 6352(2)
_computing_cell_refinement 'Bruker APEX3 (Bruker, 2019)'
_computing_data_collection 'Bruker APEX3 (Bruker, 2019)'
_computing_data_reduction 'Bruker Apex3 SAINT (Bruker, 2019)'
_computing_molecular_graphics 'XP in SHELXTL-plus, Bruker 2019'
_computing_publication_material 'SHELXL2015, Sheldrick, G. M. 2019'
_computing_structure_refinement 'SHELXL2015, Sheldrick G. M. 2019'
_computing_structure_solution 'SHELXL2015, Sheldrick G. M. 2019'
_diffrn_ambient_temperature 100(2)
_diffrn_measured_fraction_theta_full 0.999
_diffrn_measured_fraction_theta_max 1.000
_diffrn_measurement_device_type 'D8 Venture with PHOTON III'
_diffrn_measurement_method 'phi and omega scans'
_diffrn_radiation_type MoK\a
_diffrn_radiation_wavelength 0.71073
_diffrn_reflns_av_R_equivalents 0.0327
_diffrn_reflns_av_unetI/netI 0.0149
_diffrn_reflns_Laue_measured_fraction_full 0.999
_diffrn_reflns_Laue_measured_fraction_max 1.000
_diffrn_reflns_limit_h_max 44
_diffrn_reflns_limit_h_min -44
_diffrn_reflns_limit_k_max 6
_diffrn_reflns_limit_k_min -6
_diffrn_reflns_limit_l_max 49
_diffrn_reflns_limit_l_min -49
_diffrn_reflns_number 93508
_diffrn_reflns_point_group_measured_fraction_full 0.999
_diffrn_reflns_point_group_measured_fraction_max 1.000
_diffrn_reflns_theta_full 25.242
_diffrn_reflns_theta_max 27.499
_diffrn_reflns_theta_min 1.853
_diffrn_source 'micro source 3.0'
_exptl_absorpt_coefficient_mu 0.210
_exptl_absorpt_correction_type multi-scan
_exptl_absorpt_process_details 'Sheldrick, G. M., sadabs (2015). Acta Cryst. C71, 3-8.'
_exptl_crystal_colour purple
_exptl_crystal_density_diffrn 1.296
_exptl_crystal_description needle
_exptl_crystal_F_000 2640
_exptl_crystal_size_max 0.384
_exptl_crystal_size_mid 0.196
_exptl_crystal_size_min 0.118
_exptl_transmission_factor_max 0.0201
_exptl_transmission_factor_min 0.0034
_refine_diff_density_max 0.600
_refine_diff_density_min -0.366
_refine_diff_density_rms 0.088
_refine_ls_extinction_method none
_refine_ls_goodness_of_fit_ref 1.057
_refine_ls_hydrogen_treatment mixed
_refine_ls_matrix_type full
_refine_ls_number_parameters 450
_refine_ls_number_reflns 7310
_refine_ls_number_restraints 0
_refine_ls_restrained_S_all 1.057
_refine_ls_R_factor_all 0.0604
_refine_ls_R_factor_gt 0.0561
_refine_ls_shift/su_max 0.002
_refine_ls_shift/su_mean 0.000
_refine_ls_structure_factor_coef Fsqd
_refine_ls_weighting_details 'w=1/[\s^2^(Fo^2^)+(0.1041P)^2^+3.3137P] where P=(Fo^2^+2Fc^2^)/3'
_refine_ls_weighting_scheme calc
_refine_ls_wR_factor_gt 0.1473
_refine_ls_wR_factor_ref 0.1552
_reflns_Friedel_coverage 0.000
_reflns_number_gt 6533
_reflns_number_total 7310
_reflns_threshold_expression 'I > 2\s(I)'
_cod_data_source_file d4nj05529b2.cif
_cod_data_source_block pan2
_cod_depositor_comments 'Adding full bibliography for 7063679.cif.'
_cod_original_sg_symbol_H-M 'C 2/c'
_cod_database_code 7063679
_shelx_shelxl_version_number 2018/3
_shelx_space_group_comment
; 
The symmetry employed for this shelxl refinement is uniquely defined 
by the following loop, which should always be used as a source of 
symmetry information in preference to the above space-group names. 
They are only intended as comments. 
;
_shelx_estimated_absorpt_t_min 0.924
_shelx_estimated_absorpt_t_max 0.976
_publcif_funding_html
;
;

loop_
_space_group_symop_operation_xyz
'x, y, z'
'-x, y, -z+1/2'
'x+1/2, y+1/2, z'
'-x+1/2, y+1/2, -z+1/2'
'-x, -y, -z'
'x, -y, z-1/2'
'-x+1/2, -y+1/2, -z'
'x+1/2, -y+1/2, z-1/2'

loop_
_atom_site_label
_atom_site_type_symbol
_atom_site_fract_x
_atom_site_fract_y
_atom_site_fract_z
_atom_site_U_iso_or_equiv
_atom_site_adp_type
_atom_site_occupancy
_atom_site_site_symmetry_order
_atom_site_calc_flag
_atom_site_refinement_flags_posn
_atom_site_refinement_flags_adp
_atom_site_refinement_flags_occupancy
_atom_site_disorder_assembly
_atom_site_disorder_group
S1 S 0.81079(2) 0.98271(8) 0.57797(2) 0.04081(13) Uani 1 1 d . . . . .
S2 S 0.63846(2) -0.19213(8) 0.54461(2) 0.03789(13) Uani 1 1 d . . . . .
O1 O 0.76713(4) 0.3612(2) 0.71652(3) 0.0441(3) Uani 1 1 d . . . . .
O2 O 0.65740(4) -0.3213(2) 0.63865(3) 0.0429(3) Uani 1 1 d . . . . .
H2 H 0.6487(8) -0.408(5) 0.6510(7) 0.064 Uiso 1 1 d . U . . .
O3 O 0.63039(5) -0.6582(3) 0.67872(3) 0.0566(4) Uani 1 1 d . . . . .
N1 N 0.74736(4) 0.4073(3) 0.64102(3) 0.0371(3) Uani 1 1 d . . . . .
N2 N 0.69058(4) 0.0403(3) 0.60200(3) 0.0366(3) Uani 1 1 d . . . . .
N3 N 0.72366(4) 0.0140(3) 0.71081(4) 0.0397(3) Uani 1 1 d . . . . .
H3 H 0.7301(6) -0.018(4) 0.7335(6) 0.048 Uiso 1 1 d . U . . .
N4 N 0.69520(4) -0.1676(3) 0.69266(4) 0.0398(3) Uani 1 1 d . . . . .
N5 N 0.63467(5) -0.8181(3) 0.73463(4) 0.0488(4) Uani 1 1 d . . . . .
C1 C 0.70832(5) 0.2176(3) 0.58483(4) 0.0360(3) Uani 1 1 d . . . . .
C2 C 0.69745(5) 0.2089(3) 0.54599(4) 0.0367(3) Uani 1 1 d . . . . .
C3 C 0.71667(5) 0.3901(3) 0.52905(4) 0.0392(3) Uani 1 1 d . . . . .
H3A H 0.710555 0.389902 0.503470 0.047 Uiso 1 1 calc R U . . .
C4 C 0.74498(5) 0.5755(3) 0.54817(4) 0.0386(3) Uani 1 1 d . . . . .
H4 H 0.757002 0.695550 0.534795 0.046 Uiso 1 1 calc R U . . .
C5 C 0.75629(5) 0.5926(3) 0.58542(4) 0.0365(3) Uani 1 1 d . . . . .
C6 C 0.73727(5) 0.4069(3) 0.60447(4) 0.0360(3) Uani 1 1 d . . . . .
C7 C 0.78673(5) 0.7858(3) 0.60376(4) 0.0372(3) Uani 1 1 d . . . . .
C8 C 0.80257(5) 0.8440(3) 0.63974(4) 0.0393(3) Uani 1 1 d . . . . .
H8 H 0.794028 0.758072 0.658609 0.047 Uiso 1 1 calc R U . . .
C9 C 0.83273(5) 1.0440(4) 0.64582(4) 0.0428(4) Uani 1 1 d . . . . .
H9 H 0.845899 1.107431 0.669197 0.051 Uiso 1 1 calc R U . . .
C10 C 0.84129(5) 1.1379(3) 0.61524(4) 0.0405(3) Uani 1 1 d . . . . .
C11 C 0.87159(5) 1.3431(4) 0.61072(5) 0.0438(4) Uani 1 1 d . . . . .
H11A H 0.856700 1.496140 0.597420 0.053 Uiso 1 1 calc R U . . .
H11B H 0.888716 1.267004 0.595840 0.053 Uiso 1 1 calc R U . . .
C12 C 0.89920(5) 1.4424(4) 0.64606(5) 0.0476(4) Uani 1 1 d . . . . .
H12A H 0.882359 1.527615 0.660515 0.057 Uiso 1 1 calc R U . . .
H12B H 0.913340 1.289342 0.659960 0.057 Uiso 1 1 calc R U . . .
C13 C 0.93072(6) 1.6405(4) 0.64009(7) 0.0590(5) Uani 1 1 d . . . . .
H13A H 0.916762 1.794653 0.626320 0.071 Uiso 0.68(3) 1 calc R U P A 1
H13B H 0.947810 1.556050 0.625812 0.071 Uiso 0.68(3) 1 calc R U P A 1
H13C H 0.943876 1.554785 0.622751 0.071 Uiso 0.32(3) 1 calc R U P A 2
H13D H 0.914968 1.791878 0.627137 0.071 Uiso 0.32(3) 1 calc R U P A 2
C14 C 0.9586(3) 1.7381(19) 0.6775(3) 0.0584(16) Uani 0.68(3) 1 d . . P A 1
H14A H 0.942023 1.846374 0.689941 0.070 Uiso 0.68(3) 1 calc R U P A 1
H14B H 0.968664 1.581719 0.692749 0.070 Uiso 0.68(3) 1 calc R U P A 1
C15 C 0.9947(3) 1.901(2) 0.6732(4) 0.091(2) Uani 0.68(3) 1 d . . P A 1
H15A H 1.012005 1.789789 0.661847 0.110 Uiso 0.68(3) 1 calc R U P A 1
H15B H 0.984642 2.052084 0.656794 0.110 Uiso 0.68(3) 1 calc R U P A 1
C16 C 1.0203(3) 2.008(3) 0.7083(5) 0.137(5) Uani 0.68(3) 1 d . . P A 1
H16A H 1.042977 2.110581 0.703863 0.205 Uiso 0.68(3) 1 calc R U P A 1
H16B H 1.003556 2.121879 0.719449 0.205 Uiso 0.68(3) 1 calc R U P A 1
H16C H 1.030937 1.859415 0.724505 0.205 Uiso 0.68(3) 1 calc R U P A 1
C14' C 0.9613(7) 1.749(4) 0.6656(7) 0.067(4) Uani 0.32(3) 1 d . . P A 2
H14C H 0.978239 1.601062 0.678177 0.081 Uiso 0.32(3) 1 calc R U P A 2
H14D H 0.948788 1.833863 0.683525 0.081 Uiso 0.32(3) 1 calc R U P A 2
C15' C 0.9892(4) 1.945(3) 0.6565(8) 0.075(5) Uani 0.32(3) 1 d . . P A 2
H15C H 0.972914 2.098006 0.644590 0.090 Uiso 0.32(3) 1 calc R U P A 2
H15D H 1.002269 1.863966 0.638819 0.090 Uiso 0.32(3) 1 calc R U P A 2
C16' C 1.0227(4) 2.050(3) 0.6882(10) 0.112(9) Uani 0.32(3) 1 d . . P A 2
H16D H 1.039497 2.178181 0.679361 0.168 Uiso 0.32(3) 1 calc R U P A 2
H16E H 1.010237 2.136251 0.705674 0.168 Uiso 0.32(3) 1 calc R U P A 2
H16F H 1.039673 1.901562 0.699887 0.168 Uiso 0.32(3) 1 calc R U P A 2
C17 C 0.66763(5) 0.0207(3) 0.52558(4) 0.0369(3) Uani 1 1 d . . . . .
C18 C 0.65702(5) -0.0109(3) 0.48861(4) 0.0411(3) Uani 1 1 d . . . . .
H18 H 0.669599 0.085260 0.473066 0.049 Uiso 1 1 calc R U . . .
C19 C 0.62580(5) -0.1991(3) 0.47592(4) 0.0412(3) Uani 1 1 d . . . . .
H19 H 0.615244 -0.241174 0.451167 0.049 Uiso 1 1 calc R U . . .
C20 C 0.61240(5) -0.3142(3) 0.50317(4) 0.0391(3) Uani 1 1 d . . . . .
C21 C 0.58040(5) -0.5219(3) 0.50134(4) 0.0408(3) Uani 1 1 d . . . . .
H21A H 0.561909 -0.461575 0.515949 0.049 Uiso 1 1 calc R U . . .
H21B H 0.593814 -0.686440 0.512529 0.049 Uiso 1 1 calc R U . . .
C22 C 0.55483(5) -0.5885(4) 0.46350(4) 0.0438(4) Uani 1 1 d . . . . .
H22A H 0.542169 -0.424463 0.451505 0.053 Uiso 1 1 calc R U . . .
H22B H 0.572624 -0.662513 0.449079 0.053 Uiso 1 1 calc R U . . .
C23 C 0.52167(5) -0.7891(4) 0.46500(5) 0.0434(4) Uani 1 1 d . . . . .
H23A H 0.505422 -0.718114 0.480973 0.052 Uiso 1 1 calc R U . . .
H23B H 0.534838 -0.954621 0.476089 0.052 Uiso 1 1 calc R U . . .
C24 C 0.49274(6) -0.8578(4) 0.42858(5) 0.0501(4) Uani 1 1 d . . . . .
H24A H 0.479498 -0.693420 0.417196 0.060 Uiso 1 1 calc R U . . .
H24B H 0.508617 -0.933426 0.412594 0.060 Uiso 1 1 calc R U . . .
C25 C 0.46014(5) -1.0554(4) 0.43217(5) 0.0528(4) Uani 1 1 d . . . . .
H25A H 0.445354 -0.982867 0.449216 0.063 Uiso 1 1 calc R U . . .
H25B H 0.473537 -1.221922 0.442649 0.063 Uiso 1 1 calc R U . . .
C26 C 0.42944(7) -1.1200(5) 0.39671(6) 0.0682(6) Uani 1 1 d . . . . .
H26A H 0.409489 -1.247710 0.401099 0.102 Uiso 1 1 calc R U . . .
H26B H 0.415440 -0.957134 0.386405 0.102 Uiso 1 1 calc R U . . .
H26C H 0.443661 -1.196509 0.379830 0.102 Uiso 1 1 calc R U . . .
C27 C 0.73020(5) 0.2264(3) 0.65719(4) 0.0366(3) Uani 1 1 d . . . . .
C28 C 0.70152(5) 0.0424(3) 0.63786(4) 0.0365(3) Uani 1 1 d . . . . .
C29 C 0.74216(5) 0.2119(3) 0.69719(4) 0.0384(3) Uani 1 1 d . . . . .
C30 C 0.68449(5) -0.1527(3) 0.65780(4) 0.0386(3) Uani 1 1 d . . . . .
C31 C 0.64485(8) -0.6497(6) 0.71086(7) 0.0450(6) Uani 0.664(3) 1 d . . P B 1
H31A H 0.664576 -0.516753 0.720044 0.054 Uiso 0.664(3) 1 calc R U P B 1
C32 C 0.60295(9) -1.0161(6) 0.72008(9) 0.0552(8) Uani 0.664(3) 1 d . . P B 1
H32A H 0.598356 -1.125317 0.739813 0.083 Uiso 0.664(3) 1 calc R U P B 1
H32B H 0.577636 -0.925392 0.708030 0.083 Uiso 0.664(3) 1 calc R U P B 1
H32C H 0.611731 -1.129439 0.702708 0.083 Uiso 0.664(3) 1 calc R U P B 1
C33 C 0.65114(9) -0.7983(7) 0.77203(7) 0.0529(7) Uani 0.664(3) 1 d . . P B 1
H33A H 0.639766 -0.938636 0.784232 0.079 Uiso 0.664(3) 1 calc R U P B 1
H33B H 0.680781 -0.817751 0.777526 0.079 Uiso 0.664(3) 1 calc R U P B 1
H33C H 0.644355 -0.624655 0.780435 0.079 Uiso 0.664(3) 1 calc R U P B 1
C31' C 0.62295(17) -0.8348(11) 0.70140(15) 0.0488(13) Uani 0.336(3) 1 d . . P B 2
H31B H 0.607439 -0.986471 0.691587 0.059 Uiso 0.336(3) 1 calc R U P B 2
C32' C 0.6283(2) -1.0342(14) 0.75984(16) 0.0591(16) Uani 0.336(3) 1 d . . P B 2
H32D H 0.640004 -0.978760 0.784826 0.089 Uiso 0.336(3) 1 calc R U P B 2
H32E H 0.599135 -1.067092 0.756135 0.089 Uiso 0.336(3) 1 calc R U P B 2
H32F H 0.641757 -1.197073 0.754961 0.089 Uiso 0.336(3) 1 calc R U P B 2
C33' C 0.66725(18) -0.6254(12) 0.75477(16) 0.0528(14) Uani 0.336(3) 1 d . . P B 2
H33D H 0.671273 -0.649257 0.780796 0.079 Uiso 0.336(3) 1 calc R U P B 2
H33E H 0.692862 -0.660415 0.748282 0.079 Uiso 0.336(3) 1 calc R U P B 2
H33F H 0.658514 -0.442869 0.748163 0.079 Uiso 0.336(3) 1 calc R U P B 2

loop_
_atom_site_aniso_label
_atom_site_aniso_U_11
_atom_site_aniso_U_22
_atom_site_aniso_U_33
_atom_site_aniso_U_23
_atom_site_aniso_U_13
_atom_site_aniso_U_12
S1 0.0465(2) 0.0414(2) 0.0358(2) 0.00151(15) 0.01292(16) -0.00290(16)
S2 0.0394(2) 0.0417(2) 0.0326(2) 0.00012(14) 0.00924(15) -0.00108(14)
O1 0.0521(6) 0.0475(7) 0.0325(5) -0.0031(5) 0.0106(5) -0.0079(5)
O2 0.0467(6) 0.0448(7) 0.0363(6) 0.0016(5) 0.0089(5) -0.0084(5)
O3 0.0662(8) 0.0590(8) 0.0413(7) 0.0026(6) 0.0077(6) -0.0166(7)
N1 0.0400(6) 0.0377(7) 0.0341(6) -0.0006(5) 0.0103(5) 0.0019(5)
N2 0.0389(6) 0.0382(7) 0.0326(6) 0.0001(5) 0.0088(5) 0.0016(5)
N3 0.0438(7) 0.0436(8) 0.0313(6) 0.0009(5) 0.0090(5) -0.0029(5)
N4 0.0425(7) 0.0416(7) 0.0349(6) 0.0022(5) 0.0094(5) -0.0020(5)
N5 0.0579(9) 0.0469(9) 0.0455(8) 0.0001(6) 0.0203(7) -0.0049(7)
C1 0.0383(7) 0.0368(8) 0.0335(7) 0.0005(6) 0.0098(6) 0.0031(6)
C2 0.0383(7) 0.0384(8) 0.0331(7) 0.0002(6) 0.0086(6) 0.0038(6)
C3 0.0442(8) 0.0426(8) 0.0308(7) 0.0008(6) 0.0093(6) 0.0010(7)
C4 0.0428(8) 0.0387(8) 0.0356(7) 0.0019(6) 0.0121(6) 0.0010(6)
C5 0.0387(7) 0.0358(8) 0.0358(7) 0.0012(6) 0.0108(6) 0.0027(6)
C6 0.0390(7) 0.0364(8) 0.0332(7) -0.0003(6) 0.0105(6) 0.0030(6)
C7 0.0405(7) 0.0362(8) 0.0365(7) 0.0017(6) 0.0128(6) 0.0010(6)
C8 0.0458(8) 0.0400(8) 0.0330(7) 0.0004(6) 0.0120(6) -0.0022(6)
C9 0.0471(8) 0.0439(9) 0.0365(8) -0.0007(7) 0.0089(6) -0.0016(7)
C10 0.0411(8) 0.0390(8) 0.0420(8) -0.0005(6) 0.0115(6) 0.0007(6)
C11 0.0465(8) 0.0424(9) 0.0457(9) 0.0009(7) 0.0177(7) -0.0022(7)
C12 0.0469(9) 0.0433(9) 0.0512(9) -0.0001(8) 0.0098(7) -0.0028(7)
C13 0.0496(10) 0.0481(11) 0.0825(14) -0.0077(10) 0.0226(10) -0.0057(8)
C14 0.048(2) 0.051(2) 0.071(4) -0.007(3) 0.005(3) -0.0082(16)
C15 0.058(3) 0.091(5) 0.119(6) -0.020(5) 0.012(4) -0.019(3)
C16 0.080(4) 0.135(8) 0.180(11) -0.050(7) 0.004(5) -0.048(4)
C14' 0.068(6) 0.052(5) 0.077(10) 0.009(7) 0.010(7) 0.006(4)
C15' 0.038(4) 0.049(5) 0.132(14) -0.024(7) 0.012(7) -0.012(3)
C16' 0.045(5) 0.062(6) 0.21(3) -0.016(10) 0.008(8) -0.009(4)
C17 0.0386(7) 0.0389(8) 0.0339(7) 0.0009(6) 0.0105(6) 0.0018(6)
C18 0.0448(8) 0.0453(9) 0.0341(7) 0.0005(6) 0.0115(6) -0.0020(7)
C19 0.0437(8) 0.0455(9) 0.0334(7) -0.0016(6) 0.0082(6) -0.0004(6)
C20 0.0391(7) 0.0409(8) 0.0366(7) -0.0015(6) 0.0082(6) 0.0038(6)
C21 0.0395(7) 0.0439(9) 0.0387(8) -0.0013(6) 0.0094(6) -0.0009(6)
C22 0.0437(8) 0.0459(9) 0.0405(8) -0.0034(7) 0.0083(6) -0.0004(7)
C23 0.0415(8) 0.0465(9) 0.0413(8) -0.0055(7) 0.0086(6) -0.0009(7)
C24 0.0500(9) 0.0534(10) 0.0437(9) -0.0078(8) 0.0057(7) -0.0029(8)
C25 0.0421(8) 0.0614(12) 0.0528(10) -0.0155(9) 0.0082(7) -0.0041(8)
C26 0.0540(11) 0.0801(16) 0.0630(12) -0.0219(11) 0.0009(9) -0.0073(11)
C27 0.0391(7) 0.0390(8) 0.0324(7) -0.0005(6) 0.0101(6) 0.0027(6)
C28 0.0389(7) 0.0371(8) 0.0334(7) -0.0004(6) 0.0093(6) 0.0014(6)
C29 0.0415(8) 0.0419(8) 0.0329(7) -0.0006(6) 0.0116(6) 0.0017(6)
C30 0.0395(7) 0.0399(8) 0.0362(7) 0.0003(6) 0.0094(6) 0.0009(6)
C31 0.0466(13) 0.0471(14) 0.0421(13) -0.0011(10) 0.0125(10) -0.0061(11)
C32 0.0566(16) 0.0513(17) 0.0588(17) 0.0036(13) 0.0169(13) -0.0106(13)
C33 0.0579(16) 0.0623(18) 0.0398(13) 0.0086(12) 0.0145(11) 0.0044(13)
C31' 0.051(3) 0.048(3) 0.048(3) -0.001(2) 0.013(2) -0.005(2)
C32' 0.067(4) 0.066(4) 0.046(3) 0.013(3) 0.017(3) 0.000(3)
C33' 0.058(3) 0.044(3) 0.052(3) -0.004(2) 0.005(2) 0.001(2)

loop_
_atom_type_symbol
_atom_type_description
_atom_type_scat_dispersion_real
_atom_type_scat_dispersion_imag
_atom_type_scat_source
C C 0.0033 0.0016 'International Tables Vol C Tables 4.2.6.8 and 6.1.1.4'
H H 0.0000 0.0000 'International Tables Vol C Tables 4.2.6.8 and 6.1.1.4'
N N 0.0061 0.0033 'International Tables Vol C Tables 4.2.6.8 and 6.1.1.4'
O O 0.0106 0.0060 'International Tables Vol C Tables 4.2.6.8 and 6.1.1.4'
S S 0.1246 0.1234 'International Tables Vol C Tables 4.2.6.8 and 6.1.1.4'

loop_
_geom_angle_atom_site_label_1
_geom_angle_atom_site_label_2
_geom_angle_atom_site_label_3
_geom_angle
_geom_angle_site_symmetry_1
_geom_angle_site_symmetry_3
_geom_angle_publ_flag
C10 S1 C7 93.28(8) . . ?
C20 S2 C17 92.69(8) . . ?
C30 O2 H2 111(2) . . ?
C27 N1 C6 117.32(14) . . ?
C28 N2 C1 117.40(14) . . ?
C29 N3 N4 128.85(13) . . ?
C29 N3 H3 120.4(15) . . ?
N4 N3 H3 110.6(15) . . ?
C30 N4 N3 117.25(13) . . ?
C31 N5 C33 122.7(2) . . ?
C31 N5 C32 117.3(2) . . ?
C33 N5 C32 119.9(2) . . ?
C31' N5 C32' 123.4(4) . . ?
C31' N5 C33' 124.5(4) . . ?
C32' N5 C33' 109.8(4) . . ?
N2 C1 C6 121.19(14) . . ?
N2 C1 C2 117.27(14) . . ?
C6 C1 C2 121.54(14) . . ?
C3 C2 C1 116.06(14) . . ?
C3 C2 C17 121.66(14) . . ?
C1 C2 C17 122.28(14) . . ?
C2 C3 C4 122.54(14) . . ?
C2 C3 H3A 118.7 . . ?
C4 C3 H3A 118.7 . . ?
C5 C4 C3 123.59(15) . . ?
C5 C4 H4 118.2 . . ?
C3 C4 H4 118.2 . . ?
C4 C5 C6 116.16(15) . . ?
C4 C5 C7 120.96(14) . . ?
C6 C5 C7 122.86(13) . . ?
N1 C6 C5 119.73(14) . . ?
N1 C6 C1 120.15(14) . . ?
C5 C6 C1 120.10(13) . . ?
C8 C7 C5 132.14(14) . . ?
C8 C7 S1 109.05(12) . . ?
C5 C7 S1 118.78(11) . . ?
C7 C8 C9 113.52(14) . . ?
C7 C8 H8 123.2 . . ?
C9 C8 H8 123.2 . . ?
C10 C9 C8 114.18(15) . . ?
C10 C9 H9 122.9 . . ?
C8 C9 H9 122.9 . . ?
C9 C10 C11 129.91(16) . . ?
C9 C10 S1 109.96(13) . . ?
C11 C10 S1 120.13(13) . . ?
C10 C11 C12 114.15(15) . . ?
C10 C11 H11A 108.7 . . ?
C12 C11 H11A 108.7 . . ?
C10 C11 H11B 108.7 . . ?
C12 C11 H11B 108.7 . . ?
H11A C11 H11B 107.6 . . ?
C13 C12 C11 112.27(16) . . ?
C13 C12 H12A 109.1 . . ?
C11 C12 H12A 109.1 . . ?
C13 C12 H12B 109.1 . . ?
C11 C12 H12B 109.1 . . ?
H12A C12 H12B 107.9 . . ?
C14' C13 C12 126.7(11) . . ?
C12 C13 C14 110.4(4) . . ?
C12 C13 H13A 109.6 . . ?
C14 C13 H13A 109.6 . . ?
C12 C13 H13B 109.6 . . ?
C14 C13 H13B 109.6 . . ?
H13A C13 H13B 108.1 . . ?
C14' C13 H13C 105.6 . . ?
C12 C13 H13C 105.6 . . ?
C14' C13 H13D 105.6 . . ?
C12 C13 H13D 105.6 . . ?
H13C C13 H13D 106.1 . . ?
C15 C14 C13 112.6(5) . . ?
C15 C14 H14A 109.1 . . ?
C13 C14 H14A 109.1 . . ?
C15 C14 H14B 109.1 . . ?
C13 C14 H14B 109.1 . . ?
H14A C14 H14B 107.8 . . ?
C16 C15 C14 113.2(7) . . ?
C16 C15 H15A 108.9 . . ?
C14 C15 H15A 108.9 . . ?
C16 C15 H15B 108.9 . . ?
C14 C15 H15B 108.9 . . ?
H15A C15 H15B 107.7 . . ?
C15 C16 H16A 109.5 . . ?
C15 C16 H16B 109.5 . . ?
H16A C16 H16B 109.5 . . ?
C15 C16 H16C 109.5 . . ?
H16A C16 H16C 109.5 . . ?
H16B C16 H16C 109.5 . . ?
C13 C14' C15' 121.5(12) . . ?
C13 C14' H14C 106.9 . . ?
C15' C14' H14C 106.9 . . ?
C13 C14' H14D 106.9 . . ?
C15' C14' H14D 106.9 . . ?
H14C C14' H14D 106.7 . . ?
C14' C15' C16' 115.8(14) . . ?
C14' C15' H15C 108.3 . . ?
C16' C15' H15C 108.3 . . ?
C14' C15' H15D 108.3 . . ?
C16' C15' H15D 108.3 . . ?
H15C C15' H15D 107.4 . . ?
C15' C16' H16D 109.5 . . ?
C15' C16' H16E 109.5 . . ?
H16D C16' H16E 109.5 . . ?
C15' C16' H16F 109.5 . . ?
H16D C16' H16F 109.5 . . ?
H16E C16' H16F 109.5 . . ?
C18 C17 C2 126.12(15) . . ?
C18 C17 S2 109.36(12) . . ?
C2 C17 S2 124.48(12) . . ?
C17 C18 C19 114.09(15) . . ?
C17 C18 H18 123.0 . . ?
C19 C18 H18 123.0 . . ?
C20 C19 C18 112.77(14) . . ?
C20 C19 H19 123.6 . . ?
C18 C19 H19 123.6 . . ?
C19 C20 C21 129.63(15) . . ?
C19 C20 S2 111.08(13) . . ?
C21 C20 S2 119.29(12) . . ?
C20 C21 C22 115.41(14) . . ?
C20 C21 H21A 108.4 . . ?
C22 C21 H21A 108.4 . . ?
C20 C21 H21B 108.4 . . ?
C22 C21 H21B 108.4 . . ?
H21A C21 H21B 107.5 . . ?
C23 C22 C21 110.92(14) . . ?
C23 C22 H22A 109.5 . . ?
C21 C22 H22A 109.5 . . ?
C23 C22 H22B 109.5 . . ?
C21 C22 H22B 109.5 . . ?
H22A C22 H22B 108.0 . . ?
C22 C23 C24 115.15(15) . . ?
C22 C23 H23A 108.5 . . ?
C24 C23 H23A 108.5 . . ?
C22 C23 H23B 108.5 . . ?
C24 C23 H23B 108.5 . . ?
H23A C23 H23B 107.5 . . ?
C25 C24 C23 112.29(16) . . ?
C25 C24 H24A 109.1 . . ?
C23 C24 H24A 109.1 . . ?
C25 C24 H24B 109.1 . . ?
C23 C24 H24B 109.1 . . ?
H24A C24 H24B 107.9 . . ?
C24 C25 C26 114.07(19) . . ?
C24 C25 H25A 108.7 . . ?
C26 C25 H25A 108.7 . . ?
C24 C25 H25B 108.7 . . ?
C26 C25 H25B 108.7 . . ?
H25A C25 H25B 107.6 . . ?
C25 C26 H26A 109.5 . . ?
C25 C26 H26B 109.5 . . ?
H26A C26 H26B 109.5 . . ?
C25 C26 H26C 109.5 . . ?
H26A C26 H26C 109.5 . . ?
H26B C26 H26C 109.5 . . ?
N1 C27 C28 122.42(14) . . ?
N1 C27 C29 118.80(14) . . ?
C28 C27 C29 118.77(14) . . ?
N2 C28 C27 121.49(15) . . ?
N2 C28 C30 119.66(14) . . ?
C27 C28 C30 118.83(14) . . ?
O1 C29 N3 122.34(14) . . ?
O1 C29 C27 123.90(15) . . ?
N3 C29 C27 113.75(14) . . ?
N4 C30 O2 120.45(15) . . ?
N4 C30 C28 122.52(15) . . ?
O2 C30 C28 117.03(14) . . ?
O3 C31 N5 124.0(2) . . ?
O3 C31 H31A 118.0 . . ?
N5 C31 H31A 118.0 . . ?
N5 C32 H32A 109.5 . . ?
N5 C32 H32B 109.5 . . ?
H32A C32 H32B 109.5 . . ?
N5 C32 H32C 109.5 . . ?
H32A C32 H32C 109.5 . . ?
H32B C32 H32C 109.5 . . ?
N5 C33 H33A 109.5 . . ?
N5 C33 H33B 109.5 . . ?
H33A C33 H33B 109.5 . . ?
N5 C33 H33C 109.5 . . ?
H33A C33 H33C 109.5 . . ?
H33B C33 H33C 109.5 . . ?
N5 C31' O3 124.8(5) . . ?
N5 C31' H31B 117.6 . . ?
O3 C31' H31B 117.6 . . ?
N5 C32' H32D 109.5 . . ?
N5 C32' H32E 109.5 . . ?
H32D C32' H32E 109.5 . . ?
N5 C32' H32F 109.5 . . ?
H32D C32' H32F 109.5 . . ?
H32E C32' H32F 109.5 . . ?
N5 C33' H33D 109.5 . . ?
N5 C33' H33E 109.5 . . ?
H33D C33' H33E 109.5 . . ?
N5 C33' H33F 109.5 . . ?
H33D C33' H33F 109.5 . . ?
H33E C33' H33F 109.5 . . ?

loop_
_geom_bond_atom_site_label_1
_geom_bond_atom_site_label_2
_geom_bond_distance
_geom_bond_site_symmetry_2
_geom_bond_publ_flag
S1 C10 1.7255(17) . ?
S1 C7 1.7445(16) . ?
S2 C20 1.7247(17) . ?
S2 C17 1.7415(17) . ?
O1 C29 1.231(2) . ?
O2 C30 1.329(2) . ?
O2 H2 0.76(3) . ?
O3 C31 1.206(3) . ?
O3 C31' 1.313(6) . ?
N1 C27 1.319(2) . ?
N1 C6 1.3562(19) . ?
N2 C28 1.3308(19) . ?
N2 C1 1.341(2) . ?
N3 C29 1.353(2) . ?
N3 N4 1.3837(19) . ?
N3 H3 0.86(2) . ?
N4 C30 1.296(2) . ?
N5 C31' 1.238(6) . ?
N5 C31 1.353(3) . ?
N5 C33 1.405(3) . ?
N5 C32 1.471(3) . ?
N5 C32' 1.508(6) . ?
N5 C33' 1.527(6) . ?
C1 C6 1.438(2) . ?
C1 C2 1.442(2) . ?
C2 C3 1.378(2) . ?
C2 C17 1.461(2) . ?
C3 C4 1.406(2) . ?
C3 H3A 0.9500 . ?
C4 C5 1.385(2) . ?
C4 H4 0.9500 . ?
C5 C6 1.438(2) . ?
C5 C7 1.464(2) . ?
C7 C8 1.379(2) . ?
C8 C9 1.414(2) . ?
C8 H8 0.9500 . ?
C9 C10 1.363(2) . ?
C9 H9 0.9500 . ?
C10 C11 1.500(2) . ?
C11 C12 1.524(2) . ?
C11 H11A 0.9900 . ?
C11 H11B 0.9900 . ?
C12 C13 1.523(3) . ?
C12 H12A 0.9900 . ?
C12 H12B 0.9900 . ?
C13 C14' 1.35(2) . ?
C13 C14 1.582(9) . ?
C13 H13A 0.9900 . ?
C13 H13B 0.9900 . ?
C13 H13C 0.9900 . ?
C13 H13D 0.9900 . ?
C14 C15 1.522(12) . ?
C14 H14A 0.9900 . ?
C14 H14B 0.9900 . ?
C15 C16 1.503(12) . ?
C15 H15A 0.9900 . ?
C15 H15B 0.9900 . ?
C16 H16A 0.9800 . ?
C16 H16B 0.9800 . ?
C16 H16C 0.9800 . ?
C14' C15' 1.47(3) . ?
C14' H14C 0.9900 . ?
C14' H14D 0.9900 . ?
C15' C16' 1.53(2) . ?
C15' H15C 0.9900 . ?
C15' H15D 0.9900 . ?
C16' H16D 0.9800 . ?
C16' H16E 0.9800 . ?
C16' H16F 0.9800 . ?
C17 C18 1.381(2) . ?
C18 C19 1.414(2) . ?
C18 H18 0.9500 . ?
C19 C20 1.370(2) . ?
C19 H19 0.9500 . ?
C20 C21 1.498(2) . ?
C21 C22 1.527(2) . ?
C21 H21A 0.9900 . ?
C21 H21B 0.9900 . ?
C22 C23 1.526(2) . ?
C22 H22A 0.9900 . ?
C22 H22B 0.9900 . ?
C23 C24 1.530(2) . ?
C23 H23A 0.9900 . ?
C23 H23B 0.9900 . ?
C24 C25 1.521(3) . ?
C24 H24A 0.9900 . ?
C24 H24B 0.9900 . ?
C25 C26 1.524(3) . ?
C25 H25A 0.9900 . ?
C25 H25B 0.9900 . ?
C26 H26A 0.9800 . ?
C26 H26B 0.9800 . ?
C26 H26C 0.9800 . ?
C27 C28 1.411(2) . ?
C27 C29 1.486(2) . ?
C28 C30 1.453(2) . ?
C31 H31A 0.9500 . ?
C32 H32A 0.9800 . ?
C32 H32B 0.9800 . ?
C32 H32C 0.9800 . ?
C33 H33A 0.9800 . ?
C33 H33B 0.9800 . ?
C33 H33C 0.9800 . ?
C31' H31B 0.9500 . ?
C32' H32D 0.9800 . ?
C32' H32E 0.9800 . ?
C32' H32F 0.9800 . ?
C33' H33D 0.9800 . ?
C33' H33E 0.9800 . ?
C33' H33F 0.9800 . ?

loop_
_geom_hbond_atom_site_label_D
_geom_hbond_atom_site_label_H
_geom_hbond_atom_site_label_A
_geom_hbond_distance_DH
_geom_hbond_distance_HA
_geom_hbond_distance_DA
_geom_hbond_angle_DHA
_geom_hbond_site_symmetry_A
_geom_hbond_publ_flag
O2 H2 O3 0.76(3) 1.85(3) 2.6085(19) 173(3) . yes
N3 H3 O1 0.86(2) 1.99(2) 2.8314(19) 167(2) 4_646 yes
C8 H8 N1 0.95 2.36 2.900(2) 115.9 . yes
C11 H11A S1 0.99 2.90 3.862(2) 164.2 1_565 yes
C31^a H31A^a N4 0.95 2.42 3.150(3) 133.9 . yes
C32'^b H32F^b O1 0.98 3.02 3.475(7) 109.4 4_636 yes
C33'^b H33F^b N4 0.98 3.06 3.613(7) 117.1 . yes
C33'^b H33E^b O1 0.98 2.92 3.410(6) 111.7 4_636 yes
